data_4518034
loop_
_publ_author_name
'Talukder, Md Muktadir'
'Cue, John Michael O.'
'Miller, Justin T.'
'Gamage, Prabhath L.'
'Aslam, Amina'
'McCandless, Gregory T.'
'Biewer, Michael C.'
'Stefan, Mihaela C.'

_publ_section_title
;
 Ligand Steric Effects of \a-Diimine Nickel(II) and Palladium(II)
 Complexes in the Suzuki-Miyaura Cross-Coupling Reaction.
;
_journal_issue 37
_journal_name_full 'ACS omega'
_journal_page_first 24018
_journal_page_last 24032
_journal_paper_doi 10.1021/acsomega.0c03415
_journal_volume 5
_journal_year 2020
_chemical_formula_moiety 'C16 H18 Cl2 N2 Pd'
_chemical_formula_sum 'C16 H18 Cl2 N2 Pd'
_chemical_formula_weight 415.62
_space_group_crystal_system triclinic
_space_group_IT_number 2
_space_group_name_Hall '-P 1'
_space_group_name_H-M_alt 'P -1'
_symmetry_space_group_name_Hall '-P 1'
_atom_sites_solution_hydrogens geom
_audit_creation_method SHELXL-2018/3
_audit_update_record
;
2019-06-05 # Formatted by publCIF

;
_cell_angle_alpha 112.209(10)
_cell_angle_beta 107.067(9)
_cell_angle_gamma 96.813(10)
_cell_formula_units_Z 2
_cell_length_a 8.623(3)
_cell_length_b 9.493(3)
_cell_length_c 11.552(4)
_cell_measurement_reflns_used 9833
_cell_measurement_temperature 100(2)
_cell_measurement_theta_max 30.54
_cell_measurement_theta_min 2.38
_cell_volume 808.3(5)
_computing_cell_refinement 'Bruker SAINT'
_computing_data_collection 'Bruker APEX3'
_computing_data_reduction 'Bruker SAINT'
_computing_molecular_graphics 'ORTEP-3 for Windows (Farrugia, 2012)'
_computing_publication_material 'publCIF (Westrip, 2010)'
_computing_structure_refinement 'SHELXL-2018/3 (Sheldrick, 2018)'
_computing_structure_solution 'SHELXTL Intrinsic Phasing (Sheldrick, 2014)'
_diffrn_ambient_temperature 100(2)
_diffrn_measured_fraction_theta_full 1.000
_diffrn_measured_fraction_theta_max 0.998
_diffrn_measurement_device_type
;
Bruker Kappa D8 Quest CPAD diffractometer (with an Oxford Cryosystems cryostream
cooler)
;
_diffrn_measurement_method '\f and \w scans'
_diffrn_radiation_monochromator 'HELIOS optics'
_diffrn_radiation_type MoK\a
_diffrn_radiation_wavelength 0.71073
_diffrn_reflns_av_R_equivalents 0.0337
_diffrn_reflns_av_unetI/netI 0.0240
_diffrn_reflns_Laue_measured_fraction_full 1.000
_diffrn_reflns_Laue_measured_fraction_max 0.998
_diffrn_reflns_limit_h_max 12
_diffrn_reflns_limit_h_min -12
_diffrn_reflns_limit_k_max 13
_diffrn_reflns_limit_k_min -13
_diffrn_reflns_limit_l_max 16
_diffrn_reflns_limit_l_min -16
_diffrn_reflns_number 25531
_diffrn_reflns_point_group_measured_fraction_full 1.000
_diffrn_reflns_point_group_measured_fraction_max 0.998
_diffrn_reflns_theta_full 25.242
_diffrn_reflns_theta_max 30.555
_diffrn_reflns_theta_min 2.383
_diffrn_source 'I\mS microfocus tube'
_exptl_absorpt_coefficient_mu 1.472
_exptl_absorpt_correction_T_max 0.7461
_exptl_absorpt_correction_T_min 0.5978
_exptl_absorpt_correction_type multi-scan
_exptl_absorpt_process_details
;
SADABS (Krause, Herbst-Irmer, Sheldrick, & Stalke;  J. Appl. Cryst. 2015, 48,
3-10)
;
_exptl_crystal_colour yellow
_exptl_crystal_density_diffrn 1.708
_exptl_crystal_description tablet
_exptl_crystal_F_000 416
_exptl_crystal_size_max 0.340
_exptl_crystal_size_mid 0.160
_exptl_crystal_size_min 0.040
_refine_diff_density_max 0.809
_refine_diff_density_min -0.989
_refine_diff_density_rms 0.089
_refine_ls_extinction_coef 0.0023(4)
_refine_ls_extinction_expression Fc^*^=kFc[1+0.001xFc^2^\l^3^/sin(2\q)]^-1/4^
_refine_ls_extinction_method 'SHELXL-2018/3 (Sheldrick 2018)'
_refine_ls_goodness_of_fit_ref 1.123
_refine_ls_hydrogen_treatment constr
_refine_ls_matrix_type full
_refine_ls_number_parameters 194
_refine_ls_number_reflns 4950
_refine_ls_number_restraints 0
_refine_ls_restrained_S_all 1.123
_refine_ls_R_factor_all 0.0267
_refine_ls_R_factor_gt 0.0223
_refine_ls_shift/su_max 0.001
_refine_ls_shift/su_mean 0.000
_refine_ls_structure_factor_coef Fsqd
_refine_ls_weighting_details 'w=1/[\s^2^(Fo^2^)+(0.0151P)^2^+0.8537P] where P=(Fo^2^+2Fc^2^)/3'
_refine_ls_weighting_scheme calc
_refine_ls_wR_factor_gt 0.0512
_refine_ls_wR_factor_ref 0.0543
_reflns_Friedel_coverage 0.000
_reflns_number_gt 4558
_reflns_number_total 4950
_reflns_threshold_expression 'I > 2\s(I)'
_cod_data_source_file ao0c03415_si_004.cif
_cod_data_source_block scd2082_MMT_2M394
_cod_depositor_comments 'Adding full bibliography for 4518031--4518034.cif.'
_cod_original_cell_volume 808.2(4)
_cod_database_code 4518034
_publcif_datablock.id {93b66e02-be72-4bad-9aac-6360b3268abd}

_shelx_shelxl_version_number 2018/3
_shelx_space_group_comment
;
The symmetry employed for this shelxl refinement is uniquely defined
by the following loop, which should always be used as a source of
symmetry information in preference to the above space-group names.
They are only intended as comments.
;
_shelx_estimated_absorpt_t_min 0.634
_shelx_estimated_absorpt_t_max 0.943
_publcif_info_exptl_table_max_cols 4
_publcif_info_exptl_table_use_headnotes n
_publcif_funding_html
;
;

loop_
_space_group_symop_operation_xyz
'x, y, z'
'-x, -y, -z'

loop_
_atom_site_label
_atom_site_type_symbol
_atom_site_fract_x
_atom_site_fract_y
_atom_site_fract_z
_atom_site_U_iso_or_equiv
_atom_site_adp_type
_atom_site_occupancy
_atom_site_site_symmetry_order
_atom_site_calc_flag
_atom_site_refinement_flags_posn
_atom_site_refinement_flags_adp
_atom_site_refinement_flags_occupancy
_atom_site_disorder_assembly
_atom_site_disorder_group
Pd1 Pd 0.52378(2) 0.47591(2) 0.83465(2) 0.01153(4) Uani 1 1 d . . . . .
Cl1 Cl 0.77529(5) 0.66278(5) 0.96242(4) 0.01689(8) Uani 1 1 d . . . . .
Cl2 Cl 0.40169(5) 0.65693(5) 0.78787(4) 0.01726(8) Uani 1 1 d . . . . .
N1 N 0.60720(18) 0.30033(16) 0.87338(14) 0.0122(3) Uani 1 1 d . . . . .
N2 N 0.30763(17) 0.29912(16) 0.72580(14) 0.0116(2) Uani 1 1 d . . . . .
C1 C 0.7620(2) 0.3010(2) 0.94095(18) 0.0150(3) Uani 1 1 d . . . . .
H1 H 0.852029 0.390212 0.971313 0.018 Uiso 1 1 calc R U . . .
C2 C 0.7957(2) 0.1744(2) 0.96841(18) 0.0165(3) Uani 1 1 d . . . . .
H2 H 0.907302 0.177743 1.016570 0.020 Uiso 1 1 calc R U . . .
C3 C 0.6653(2) 0.0438(2) 0.92504(18) 0.0163(3) Uani 1 1 d . . . . .
H3 H 0.685744 -0.042353 0.944745 0.020 Uiso 1 1 calc R U . . .
C4 C 0.5035(2) 0.0414(2) 0.85183(18) 0.0163(3) Uani 1 1 d . . . . .
H4 H 0.412085 -0.047532 0.818979 0.020 Uiso 1 1 calc R U . . .
C5 C 0.4786(2) 0.17042(19) 0.82795(17) 0.0140(3) Uani 1 1 d . . . . .
C6 C 0.3169(2) 0.1768(2) 0.74796(18) 0.0153(3) Uani 1 1 d . . . . .
H6 H 0.219878 0.092374 0.712684 0.018 Uiso 1 1 calc R U . . .
C7 C 0.1471(2) 0.30746(19) 0.64818(17) 0.0130(3) Uani 1 1 d . . . . .
C8 C 0.0491(2) 0.3658(2) 0.72295(18) 0.0165(3) Uani 1 1 d . . . . .
H8 H 0.090474 0.396005 0.816997 0.020 Uiso 1 1 calc R U . . .
C9 C -0.1088(2) 0.3800(2) 0.6607(2) 0.0190(3) Uani 1 1 d . . . . .
H9 H -0.176334 0.418861 0.711145 0.023 Uiso 1 1 calc R U . . .
C10 C -0.1655(2) 0.3364(2) 0.5240(2) 0.0195(3) Uani 1 1 d . . . . .
H10 H -0.273144 0.345395 0.479810 0.023 Uiso 1 1 calc R U . . .
C11 C -0.0660(2) 0.2796(2) 0.45080(18) 0.0174(3) Uani 1 1 d . . . . .
H11 H -0.108154 0.251134 0.357052 0.021 Uiso 1 1 calc R U . . .
C12 C 0.0941(2) 0.26217(19) 0.50909(17) 0.0133(3) Uani 1 1 d . . . . .
C13 C 0.1968(2) 0.1973(2) 0.42102(18) 0.0152(3) Uani 1 1 d . . . . .
C14 C 0.1065(3) 0.1730(3) 0.2762(2) 0.0258(4) Uani 1 1 d . . . . .
H14A H 0.084960 0.272309 0.276938 0.039 Uiso 1 1 calc R U . . .
H14B H -0.000312 0.092463 0.235373 0.039 Uiso 1 1 calc R U . . .
H14C H 0.177328 0.138555 0.223789 0.039 Uiso 1 1 calc R U . . .
C15 C 0.3694(3) 0.3122(2) 0.4739(2) 0.0255(4) Uani 1 1 d . . . . .
H15A H 0.355086 0.417102 0.485857 0.038 Uiso 1 1 calc R U . . .
H15B H 0.424751 0.275269 0.409164 0.038 Uiso 1 1 calc R U . . .
H15C H 0.438650 0.317721 0.560361 0.038 Uiso 1 1 calc R U . . .
C16 C 0.2203(3) 0.0365(2) 0.4139(2) 0.0232(4) Uani 1 1 d . . . . .
H16A H 0.269927 -0.009670 0.346675 0.035 Uiso 1 1 calc R U . . .
H16B H 0.111013 -0.033883 0.388471 0.035 Uiso 1 1 calc R U . . .
H16C H 0.294965 0.050576 0.502007 0.035 Uiso 1 1 calc R U . . .

loop_
_atom_site_aniso_label
_atom_site_aniso_U_11
_atom_site_aniso_U_22
_atom_site_aniso_U_33
_atom_site_aniso_U_23
_atom_site_aniso_U_13
_atom_site_aniso_U_12
Pd1 0.01172(6) 0.00917(6) 0.01389(6) 0.00616(5) 0.00371(4) 0.00201(4)
Cl1 0.01456(17) 0.01395(17) 0.01932(19) 0.00822(15) 0.00273(14) -0.00051(14)
Cl2 0.01913(19) 0.01147(16) 0.02123(19) 0.00920(15) 0.00439(15) 0.00476(14)
N1 0.0141(6) 0.0099(6) 0.0133(6) 0.0060(5) 0.0047(5) 0.0027(5)
N2 0.0114(6) 0.0106(6) 0.0131(6) 0.0057(5) 0.0043(5) 0.0028(5)
C1 0.0129(7) 0.0144(7) 0.0177(8) 0.0077(6) 0.0048(6) 0.0033(6)
C2 0.0162(8) 0.0169(8) 0.0187(8) 0.0099(6) 0.0059(6) 0.0068(6)
C3 0.0193(8) 0.0152(7) 0.0201(8) 0.0110(6) 0.0089(7) 0.0083(6)
C4 0.0163(8) 0.0135(7) 0.0215(8) 0.0099(6) 0.0070(6) 0.0042(6)
C5 0.0150(7) 0.0116(7) 0.0176(8) 0.0082(6) 0.0063(6) 0.0035(6)
C6 0.0132(7) 0.0128(7) 0.0182(8) 0.0071(6) 0.0041(6) 0.0012(6)
C7 0.0109(7) 0.0109(7) 0.0163(7) 0.0066(6) 0.0034(6) 0.0018(5)
C8 0.0172(8) 0.0164(7) 0.0170(8) 0.0073(6) 0.0071(6) 0.0055(6)
C9 0.0168(8) 0.0191(8) 0.0252(9) 0.0107(7) 0.0107(7) 0.0081(6)
C10 0.0134(7) 0.0235(9) 0.0260(9) 0.0145(7) 0.0074(7) 0.0070(7)
C11 0.0141(7) 0.0206(8) 0.0178(8) 0.0102(7) 0.0039(6) 0.0042(6)
C12 0.0124(7) 0.0117(7) 0.0156(7) 0.0063(6) 0.0049(6) 0.0018(6)
C13 0.0152(7) 0.0150(7) 0.0162(7) 0.0065(6) 0.0072(6) 0.0039(6)
C14 0.0304(10) 0.0329(10) 0.0198(9) 0.0134(8) 0.0120(8) 0.0141(9)
C15 0.0216(9) 0.0229(9) 0.0310(10) 0.0073(8) 0.0162(8) 0.0003(7)
C16 0.0288(10) 0.0171(8) 0.0273(10) 0.0095(7) 0.0143(8) 0.0091(7)

loop_
_atom_type_symbol
_atom_type_description
_atom_type_scat_dispersion_real
_atom_type_scat_dispersion_imag
_atom_type_scat_source
C C 0.0033 0.0016 'International Tables Vol C Tables 4.2.6.8 and 6.1.1.4'
H H 0.0000 0.0000 'International Tables Vol C Tables 4.2.6.8 and 6.1.1.4'
Cl Cl 0.1484 0.1585 'International Tables Vol C Tables 4.2.6.8 and 6.1.1.4'
N N 0.0061 0.0033 'International Tables Vol C Tables 4.2.6.8 and 6.1.1.4'
Pd Pd -0.9988 1.0072 'International Tables Vol C Tables 4.2.6.8 and 6.1.1.4'

loop_
_geom_angle_atom_site_label_1
_geom_angle_atom_site_label_2
_geom_angle_atom_site_label_3
_geom_angle
_geom_angle_site_symmetry_1
_geom_angle_site_symmetry_3
_geom_angle_publ_flag
N1 Pd1 N2 80.72(6) . . ?
N1 Pd1 Cl2 173.55(4) . . ?
N2 Pd1 Cl2 93.50(5) . . ?
N1 Pd1 Cl1 95.22(5) . . ?
N2 Pd1 Cl1 175.92(4) . . ?
Cl2 Pd1 Cl1 90.54(3) . . ?
C1 N1 C5 118.77(14) . . ?
C1 N1 Pd1 129.12(12) . . ?
C5 N1 Pd1 111.98(11) . . ?
C6 N2 C7 119.04(14) . . ?
C6 N2 Pd1 112.81(12) . . ?
C7 N2 Pd1 127.36(11) . . ?
N1 C1 C2 121.86(16) . . ?
N1 C1 H1 119.1 . . ?
C2 C1 H1 119.1 . . ?
C3 C2 C1 119.65(16) . . ?
C3 C2 H2 120.2 . . ?
C1 C2 H2 120.2 . . ?
C2 C3 C4 118.61(16) . . ?
C2 C3 H3 120.7 . . ?
C4 C3 H3 120.7 . . ?
C5 C4 C3 118.88(16) . . ?
C5 C4 H4 120.6 . . ?
C3 C4 H4 120.6 . . ?
N1 C5 C4 122.21(16) . . ?
N1 C5 C6 114.57(14) . . ?
C4 C5 C6 123.15(16) . . ?
N2 C6 C5 118.68(15) . . ?
N2 C6 H6 120.7 . . ?
C5 C6 H6 120.7 . . ?
C8 C7 C12 122.68(16) . . ?
C8 C7 N2 114.34(15) . . ?
C12 C7 N2 122.98(15) . . ?
C9 C8 C7 120.40(17) . . ?
C9 C8 H8 119.8 . . ?
C7 C8 H8 119.8 . . ?
C10 C9 C8 118.67(17) . . ?
C10 C9 H9 120.7 . . ?
C8 C9 H9 120.7 . . ?
C9 C10 C11 120.38(17) . . ?
C9 C10 H10 119.8 . . ?
C11 C10 H10 119.8 . . ?
C10 C11 C12 123.06(17) . . ?
C10 C11 H11 118.5 . . ?
C12 C11 H11 118.5 . . ?
C7 C12 C11 114.81(16) . . ?
C7 C12 C13 125.13(15) . . ?
C11 C12 C13 120.06(15) . . ?
C15 C13 C14 106.68(16) . . ?
C15 C13 C16 109.39(16) . . ?
C14 C13 C16 107.09(15) . . ?
C15 C13 C12 111.45(14) . . ?
C14 C13 C12 110.95(15) . . ?
C16 C13 C12 111.09(15) . . ?
C13 C14 H14A 109.5 . . ?
C13 C14 H14B 109.5 . . ?
H14A C14 H14B 109.5 . . ?
C13 C14 H14C 109.5 . . ?
H14A C14 H14C 109.5 . . ?
H14B C14 H14C 109.5 . . ?
C13 C15 H15A 109.5 . . ?
C13 C15 H15B 109.5 . . ?
H15A C15 H15B 109.5 . . ?
C13 C15 H15C 109.5 . . ?
H15A C15 H15C 109.5 . . ?
H15B C15 H15C 109.5 . . ?
C13 C16 H16A 109.5 . . ?
C13 C16 H16B 109.5 . . ?
H16A C16 H16B 109.5 . . ?
C13 C16 H16C 109.5 . . ?
H16A C16 H16C 109.5 . . ?
H16B C16 H16C 109.5 . . ?

loop_
_geom_bond_atom_site_label_1
_geom_bond_atom_site_label_2
_geom_bond_distance
_geom_bond_site_symmetry_2
_geom_bond_publ_flag
Pd1 N1 2.0383(15) . ?
Pd1 N2 2.0392(15) . ?
Pd1 Cl2 2.2694(7) . ?
Pd1 Cl1 2.2929(8) . ?
N1 C1 1.332(2) . ?
N1 C5 1.368(2) . ?
N2 C6 1.286(2) . ?
N2 C7 1.441(2) . ?
C1 C2 1.395(2) . ?
C1 H1 0.9500 . ?
C2 C3 1.386(2) . ?
C2 H2 0.9500 . ?
C3 C4 1.396(2) . ?
C3 H3 0.9500 . ?
C4 C5 1.380(2) . ?
C4 H4 0.9500 . ?
C5 C6 1.452(2) . ?
C6 H6 0.9500 . ?
C7 C8 1.395(2) . ?
C7 C12 1.406(2) . ?
C8 C9 1.389(2) . ?
C8 H8 0.9500 . ?
C9 C10 1.382(3) . ?
C9 H9 0.9500 . ?
C10 C11 1.391(3) . ?
C10 H10 0.9500 . ?
C11 C12 1.407(2) . ?
C11 H11 0.9500 . ?
C12 C13 1.543(2) . ?
C13 C15 1.535(3) . ?
C13 C14 1.536(3) . ?
C13 C16 1.539(3) . ?
C14 H14A 0.9800 . ?
C14 H14B 0.9800 . ?
C14 H14C 0.9800 . ?
C15 H15A 0.9800 . ?
C15 H15B 0.9800 . ?
C15 H15C 0.9800 . ?
C16 H16A 0.9800 . ?
C16 H16B 0.9800 . ?
C16 H16C 0.9800 . ?

loop_
_geom_torsion_atom_site_label_1
_geom_torsion_atom_site_label_2
_geom_torsion_atom_site_label_3
_geom_torsion_atom_site_label_4
_geom_torsion
_geom_torsion_site_symmetry_1
_geom_torsion_site_symmetry_2
_geom_torsion_site_symmetry_3
_geom_torsion_site_symmetry_4
_geom_torsion_publ_flag
C5 N1 C1 C2 -1.1(3) . . . . ?
Pd1 N1 C1 C2 174.38(13) . . . . ?
N1 C1 C2 C3 -0.2(3) . . . . ?
C1 C2 C3 C4 1.5(3) . . . . ?
C2 C3 C4 C5 -1.4(3) . . . . ?
C1 N1 C5 C4 1.1(3) . . . . ?
Pd1 N1 C5 C4 -175.08(14) . . . . ?
C1 N1 C5 C6 -176.12(15) . . . . ?
Pd1 N1 C5 C6 7.65(19) . . . . ?
C3 C4 C5 N1 0.1(3) . . . . ?
C3 C4 C5 C6 177.18(17) . . . . ?
C7 N2 C6 C5 -179.09(15) . . . . ?
Pd1 N2 C6 C5 -8.5(2) . . . . ?
N1 C5 C6 N2 0.6(2) . . . . ?
C4 C5 C6 N2 -176.67(17) . . . . ?
C6 N2 C7 C8 85.3(2) . . . . ?
Pd1 N2 C7 C8 -83.72(17) . . . . ?
C6 N2 C7 C12 -95.3(2) . . . . ?
Pd1 N2 C7 C12 95.70(18) . . . . ?
C12 C7 C8 C9 0.6(3) . . . . ?
N2 C7 C8 C9 -179.93(15) . . . . ?
C7 C8 C9 C10 -0.5(3) . . . . ?
C8 C9 C10 C11 0.0(3) . . . . ?
C9 C10 C11 C12 0.4(3) . . . . ?
C8 C7 C12 C11 -0.3(2) . . . . ?
N2 C7 C12 C11 -179.63(15) . . . . ?
C8 C7 C12 C13 179.85(16) . . . . ?
N2 C7 C12 C13 0.5(3) . . . . ?
C10 C11 C12 C7 -0.2(3) . . . . ?
C10 C11 C12 C13 179.66(16) . . . . ?
C7 C12 C13 C15 -56.6(2) . . . . ?
C11 C12 C13 C15 123.50(18) . . . . ?
C7 C12 C13 C14 -175.34(16) . . . . ?
C11 C12 C13 C14 4.8(2) . . . . ?
C7 C12 C13 C16 65.7(2) . . . . ?
C11 C12 C13 C16 -114.24(18) . . . . ?

loop_
_publcif_info_tables.block_id
_publcif_info_tables.reference_item
{93b66e02-be72-4bad-9aac-6360b3268abd} '_publcif_info_datablock.publ_exptl'

loop_
_publcif_info_cif.paper_type
EE

loop_
_publcif_info_datablock.id
_publcif_info_datablock.publ_exptl
_publcif_info_datablock.publ_geom
_publcif_info_datablock.structure
{93b66e02-be72-4bad-9aac-6360b3268abd} y y y

loop_
_publcif_info_exptl_table_extra_item
sin_theta_over_lambda_max

loop_
_publcif_info_exptl_table_header_item
?
